data_2212013
loop_
_publ_author_name
'Zhao, Ying-Hua'
'Chen, Xue-An'
'Chang, Xin-An'
'Zuo, Jian-Long'
'Li, Ming'

_publ_section_title
;
 Tricadmium bis(borate), Cd~3~(BO~3~)~2~
;
_journal_coeditor_code BC3031
_journal_issue 2
_journal_name_full 'Acta Crystallographica Section E'
_journal_page_first i50
_journal_page_last i52
_journal_paper_doi 10.1107/S160053680700267X
_journal_volume 63
_journal_year 2007
_chemical_formula_iupac 'Cd3 (B1 O3)2'
_chemical_formula_moiety 'B2 Cd3 O6'
_chemical_formula_sum 'B2 Cd3 O6'
_chemical_formula_weight 454.82
_chemical_name_common 'cadmium orthoborate'
_chemical_name_systematic
;
Tricadmium bis(borate)
;
_space_group_IT_number 58
_symmetry_cell_setting orthorhombic
_symmetry_space_group_name_Hall '-P 2 2n'
_symmetry_space_group_name_H-M 'P n n m'
_atom_sites_solution_primary direct
_atom_sites_solution_secondary difmap
_cell_angle_alpha 90.00
_cell_angle_beta 90.00
_cell_angle_gamma 90.00
_cell_formula_units_Z 2
_cell_length_a 5.9680(10)
_cell_length_b 4.7860(10)
_cell_length_c 9.012(2)
_cell_measurement_reflns_used 25
_cell_measurement_temperature 290
_cell_measurement_theta_max 22.39
_cell_measurement_theta_min 18.47
_cell_volume 257.41(9)
_computing_cell_refinement 'Rigaku/AFC Diffractometer Control Software'
_computing_data_collection 'Rigaku/AFC Diffractometer Control Software (Rigaku, 1994)'
_computing_data_reduction 'Rigaku/AFC Diffractometer Control Software'
_computing_molecular_graphics 'ATOMS (Dowty, 1999)'
_computing_publication_material SHELXL97
_computing_structure_refinement 'SHELXL97 (Sheldrick, 1997)'
_computing_structure_solution 'SHELXS97 (Sheldrick, 1997)'
_diffrn_ambient_temperature 290
_diffrn_measured_fraction_theta_full 1.000
_diffrn_measured_fraction_theta_max 1.000
_diffrn_measurement_device_type 'Rigaku AFC-7R'
_diffrn_measurement_method \w/2\q
_diffrn_radiation_monochromator graphite
_diffrn_radiation_source 'fine-focus sealed tube'
_diffrn_radiation_type MoK\a
_diffrn_radiation_wavelength 0.71073
_diffrn_reflns_av_R_equivalents 0.0212
_diffrn_reflns_av_sigmaI/netI 0.0184
_diffrn_reflns_limit_h_max 9
_diffrn_reflns_limit_h_min 0
_diffrn_reflns_limit_k_max 7
_diffrn_reflns_limit_k_min 0
_diffrn_reflns_limit_l_max 14
_diffrn_reflns_limit_l_min 0
_diffrn_reflns_number 705
_diffrn_reflns_theta_full 34.94
_diffrn_reflns_theta_max 34.94
_diffrn_reflns_theta_min 4.10
_diffrn_standards_decay_% 1.65
_diffrn_standards_interval_count 150
_diffrn_standards_interval_time 120
_diffrn_standards_number 3
_exptl_absorpt_coefficient_mu 12.236
_exptl_absorpt_correction_T_max 0.289
_exptl_absorpt_correction_T_min 0.109
_exptl_absorpt_correction_type psi-scan
_exptl_absorpt_process_details '(Kopfmann & Huber, 1968)'
_exptl_crystal_colour colourless
_exptl_crystal_density_diffrn 5.868
_exptl_crystal_density_method 'not measured'
_exptl_crystal_description prism
_exptl_crystal_F_000 404
_exptl_crystal_size_max 0.20
_exptl_crystal_size_mid 0.15
_exptl_crystal_size_min 0.10
_refine_diff_density_max 2.412
_refine_diff_density_min -2.109
_refine_ls_extinction_coef 0.010(2)
_refine_ls_extinction_expression Fc^*^=kFc[1+0.001xFc^2^\l^3^/sin(2\q)]^-1/4^
_refine_ls_extinction_method 'SHELXL97 (Sheldrick, 1997)'
_refine_ls_goodness_of_fit_ref 1.189
_refine_ls_matrix_type full
_refine_ls_number_parameters 32
_refine_ls_number_reflns 601
_refine_ls_number_restraints 0
_refine_ls_restrained_S_all 1.189
_refine_ls_R_factor_all 0.0386
_refine_ls_R_factor_gt 0.0342
_refine_ls_shift/su_max 0.000
_refine_ls_shift/su_mean 0.000
_refine_ls_structure_factor_coef Fsqd
_refine_ls_weighting_details 'calc w = 1/[\s^2^(Fo^2^)+(0.0703P)^2^+1.0922P] where P=(Fo^2^+2Fc^2^)/3'
_refine_ls_weighting_scheme calc
_refine_ls_wR_factor_gt 0.1190
_refine_ls_wR_factor_ref 0.1230
_reflns_number_gt 505
_reflns_number_total 601
_reflns_threshold_expression I>2\s(I)
_cod_data_source_file bc3031.cif
_cod_data_source_block I
_cod_database_code 2212013
_cod_database_fobs_code 2212013

loop_
_symmetry_equiv_pos_as_xyz
'x, y, z'
'-x, -y, z'
'-x+1/2, y+1/2, -z+1/2'
'x+1/2, -y+1/2, -z+1/2'
'-x, -y, -z'
'x, y, -z'
'x-1/2, -y-1/2, z-1/2'
'-x-1/2, y-1/2, z-1/2'

loop_
_atom_site_type_symbol
_atom_site_label
_atom_site_fract_x
_atom_site_fract_y
_atom_site_fract_z
_atom_site_U_iso_or_equiv
_atom_site_adp_type
_atom_site_calc_flag
_atom_site_refinement_flags
_atom_site_occupancy
Cd Cd1 0.0000 0.0000 0.0000 0.0140(2) Uani d S 1
Cd Cd2 0.0000 0.5000 0.31096(4) 0.0109(2) Uani d S 1
B B -0.2601(10) 0.4648(12) 0.0000 0.0107(9) Uani d S 1
O O1 0.3192(6) 0.2573(8) 0.0000 0.0117(6) Uani d S 1
O O2 -0.2171(5) 0.3196(6) 0.1320(3) 0.0124(5) Uani d . 1

loop_
_atom_site_aniso_label
_atom_site_aniso_U_11
_atom_site_aniso_U_22
_atom_site_aniso_U_33
_atom_site_aniso_U_12
_atom_site_aniso_U_13
_atom_site_aniso_U_23
Cd1 0.0103(3) 0.0103(3) 0.0213(4) 0.00104(14) 0.000 0.000
Cd2 0.0113(3) 0.0128(3) 0.0087(3) 0.00022(10) 0.000 0.000
B 0.008(2) 0.0096(19) 0.014(2) -0.0012(16) 0.000 0.000
O1 0.0117(14) 0.0115(15) 0.0118(14) 0.0003(11) 0.000 0.000
O2 0.0139(10) 0.0128(11) 0.0104(9) -0.0009(9) -0.0021(9) 0.0010(9)

loop_
_atom_type_symbol
_atom_type_description
_atom_type_scat_dispersion_real
_atom_type_scat_dispersion_imag
_atom_type_scat_source
B B 0.0013 0.0007 'International Tables Vol C Tables 4.2.6.8 and 6.1.1.4'
O O 0.0106 0.0060 'International Tables Vol C Tables 4.2.6.8 and 6.1.1.4'
Cd Cd -0.8075 1.2024 'International Tables Vol C Tables 4.2.6.8 and 6.1.1.4'

loop_
_geom_angle_atom_site_label_1
_geom_angle_atom_site_label_2
_geom_angle_atom_site_label_3
_geom_angle_site_symmetry_1
_geom_angle_site_symmetry_3
_geom_angle
_geom_angle_publ_flag
O1 Cd1 O1 . 5 180.00(11) no
O1 Cd1 O2 . . 96.35(11) no
O1 Cd1 O2 5 . 83.65(11) no
O1 Cd1 O2 . 5 83.65(11) no
O1 Cd1 O2 5 5 96.35(11) no
O2 Cd1 O2 . 5 180.00(17) no
O1 Cd1 O2 . 6 96.35(11) no
O1 Cd1 O2 5 6 83.65(11) no
O2 Cd1 O2 . 6 61.40(13) no
O2 Cd1 O2 5 6 118.60(13) no
O1 Cd1 O2 . 2 83.65(11) no
O1 Cd1 O2 5 2 96.35(11) no
O2 Cd1 O2 . 2 118.60(13) no
O2 Cd1 O2 5 2 61.40(13) no
O2 Cd1 O2 6 2 180.00(12) no
O2 Cd2 O2 . 2_565 87.99(15) no
O2 Cd2 O2 . 4 108.89(5) no
O2 Cd2 O2 2_565 4 89.58(7) no
O2 Cd2 O2 . 3_455 89.58(7) no
O2 Cd2 O2 2_565 3_455 108.89(5) no
O2 Cd2 O2 4 3_455 154.59(13) no
O2 Cd2 O1 . 3 169.54(11) no
O2 Cd2 O1 2_565 3 93.10(10) no
O2 Cd2 O1 4 3 81.53(12) no
O2 Cd2 O1 3_455 3 80.22(11) no
O2 Cd2 O1 . 7_566 93.10(10) no
O2 Cd2 O1 2_565 7_566 169.54(11) no
O2 Cd2 O1 4 7_566 80.22(11) no
O2 Cd2 O1 3_455 7_566 81.53(12) no
O1 Cd2 O1 3 7_566 87.72(14) no
O1 B O2 5_565 6 121.8(2) no
O1 B O2 5_565 . 121.8(2) yes
O2 B O2 6 . 116.2(5) yes
B O1 Cd1 5_565 . 108.0(3) no
B O1 Cd2 5_565 7_665 128.38(15) no
Cd1 O1 Cd2 . 7_665 95.77(12) no
B O1 Cd2 5_565 3_545 128.38(15) no
Cd1 O1 Cd2 . 3_545 95.77(12) no
Cd2 O1 Cd2 7_665 3_545 92.28(14) no
B O2 Cd2 . . 121.7(3) no
B O2 Cd1 . . 89.6(2) no
Cd2 O2 Cd1 . . 107.39(12) no
B O2 Cd2 . 3_445 112.3(3) no
Cd2 O2 Cd2 . 3_445 120.80(12) no
Cd1 O2 Cd2 . 3_445 94.84(10) no

loop_
_geom_bond_atom_site_label_1
_geom_bond_atom_site_label_2
_geom_bond_site_symmetry_2
_geom_bond_distance
_geom_bond_publ_flag
Cd1 O1 . 2.269(4) yes
Cd1 O1 5 2.269(4) no
Cd1 O2 . 2.331(3) yes
Cd1 O2 5 2.331(3) no
Cd1 O2 6 2.331(3) no
Cd1 O2 2 2.331(3) no
Cd1 B 5 2.713(6) no
Cd1 B . 2.713(6) no
Cd1 Cd2 3_545 3.4361(5) no
Cd1 Cd2 7_565 3.4361(5) no
Cd1 Cd2 7_665 3.4361(5) no
Cd1 Cd2 3_445 3.4361(5) no
Cd2 O2 . 2.241(3) yes
Cd2 O2 2_565 2.241(3) no
Cd2 O2 4 2.336(3) yes
Cd2 O2 3_455 2.336(3) no
Cd2 O1 3 2.363(3) yes
Cd2 O1 7_566 2.363(3) no
Cd2 Cd2 5_566 3.4073(11) no
Cd2 Cd1 3 3.4361(5) no
Cd2 Cd1 3_455 3.4361(5) no
B O1 5_565 1.376(7) yes
B O2 6 1.402(4) no
B O2 . 1.402(4) yes
O1 B 5_565 1.376(7) no
O1 Cd2 7_665 2.363(3) no
O1 Cd2 3_545 2.363(3) no
O2 Cd2 3_445 2.336(3) no
